data_2214618
loop_
_publ_author_name
'B. Thimme Gowda'
'Miroslav Tokar\<c\'ik'
'Jozef Ko\<z\'i\<sek'
'Hartmut Fuess '

_publ_section_title
;
 Sodium <i>N</i>-bromo-2,4-dichlorobenzenesulfonamidate sesquihydrate
;
_journal_coeditor_code DN2212
_journal_issue 8
_journal_name_full 'Acta Crystallographica Section E'
_journal_page_first m2115
_journal_page_last m2116
_journal_paper_doi 10.1107/S1600536807033144
_journal_volume 63
_journal_year 2007
_chemical_formula_iupac 'Na+, C6 H3 Br Cl2 N O2 S-, 1.5H2 O'
_chemical_formula_moiety 'C6 H3 Br Cl2 N Na O2 S, 1.5(H2 O)'
_chemical_formula_sum 'C6 H6 Br Cl2 N Na O3.5 S'
_chemical_formula_weight 353.98
_chemical_name_systematic
;
Sodium N-bromo-2,4-dichlorobenzenesulfonamidate sesquihydrate
;
_space_group_IT_number 15
_symmetry_cell_setting monoclinic
_symmetry_space_group_name_Hall '-C 2yc'
_symmetry_space_group_name_H-M 'C 1 2/c 1'
_atom_sites_solution_hydrogens geom
_atom_sites_solution_primary direct
_atom_sites_solution_secondary difmap
_audit_creation_method 'WinGX routine CIF_UPDATE'
_cell_angle_alpha 90
_cell_angle_beta 99.124(15)
_cell_angle_gamma 90
_cell_formula_units_Z 8
_cell_length_a 11.1170(15)
_cell_length_b 6.7800(10)
_cell_length_c 30.567(4)
_cell_measurement_reflns_used 2198
_cell_measurement_temperature 304(2)
_cell_measurement_theta_max 26.4
_cell_measurement_theta_min 2.5
_cell_volume 2274.8(6)
_computing_cell_refinement 'CrysAlis RED (Oxford Diffraction, 2003)'
_computing_data_collection 'CrysAlis CCD (Oxford Diffraction, 2003)'
_computing_data_reduction 'CrysAlis RED'
_computing_molecular_graphics
;
ORTEP-3 (Farrugia, 1997) and Diamond (Brandenburg, 2002)
;
_computing_publication_material
;
SHELXL97 (Sheldrick, 1997), PLATON (Spek, 2003) and WinGX
(Farrugia, 1999)
;
_computing_structure_refinement 'SHELXL97 (Sheldrick, 1997)'
_computing_structure_solution 'SHELXS97 (Sheldrick, 1997)'
_diffrn_ambient_temperature 304(2)
_diffrn_measured_fraction_theta_full 0.987
_diffrn_measured_fraction_theta_max 0.987
_diffrn_measurement_device 'Oxford Diffraction Xcalibur CCD'
_diffrn_measurement_method
;
Rotation method data acquisition using omega and phi scans
;
_diffrn_radiation_monochromator graphite
_diffrn_radiation_type MoK\a
_diffrn_radiation_wavelength 0.71073
_diffrn_reflns_av_R_equivalents 0.0646
_diffrn_reflns_av_sigmaI/netI 0.0449
_diffrn_reflns_limit_h_max 13
_diffrn_reflns_limit_h_min -13
_diffrn_reflns_limit_k_max 8
_diffrn_reflns_limit_k_min -8
_diffrn_reflns_limit_l_max 37
_diffrn_reflns_limit_l_min -36
_diffrn_reflns_number 3121
_diffrn_reflns_theta_full 26.02
_diffrn_reflns_theta_max 26.02
_diffrn_reflns_theta_min 5.15
_diffrn_standards_decay_% 0.0
_diffrn_standards_interval_count 0
_diffrn_standards_interval_time 0
_diffrn_standards_number 0
_exptl_absorpt_coefficient_mu 4.294
_exptl_absorpt_correction_T_max 0.627
_exptl_absorpt_correction_T_min 0.195
_exptl_absorpt_correction_type analytical
_exptl_absorpt_process_details
;
(CrysAlis RED; Oxford Diffraction, 2003; Clark & Reid, 1995)
;
_exptl_crystal_colour yellow
_exptl_crystal_density_diffrn 2.067
_exptl_crystal_density_method 'not measured'
_exptl_crystal_description plate
_exptl_crystal_F_000 1384
_exptl_crystal_size_max 0.60
_exptl_crystal_size_mid 0.33
_exptl_crystal_size_min 0.11
_refine_diff_density_max 1.058
_refine_diff_density_min -0.996
_refine_ls_extinction_method none
_refine_ls_goodness_of_fit_ref 1.088
_refine_ls_hydrogen_treatment mixed
_refine_ls_matrix_type full
_refine_ls_number_parameters 148
_refine_ls_number_reflns 2200
_refine_ls_number_restraints 5
_refine_ls_restrained_S_all 1.088
_refine_ls_R_factor_all 0.0638
_refine_ls_R_factor_gt 0.062
_refine_ls_shift/su_max 0.002
_refine_ls_shift/su_mean 0.000
_refine_ls_structure_factor_coef Fsqd
_refine_ls_weighting_details 'calc w=1/[\s^2^(Fo^2^)+(0.0925P)^2^+47.8000P] where P=(Fo^2^+2Fc^2^)/3'
_refine_ls_weighting_scheme calc
_refine_ls_wR_factor_gt 0.1757
_refine_ls_wR_factor_ref 0.1772
_reflns_number_gt 2094
_reflns_number_total 2200
_reflns_threshold_expression I>2\s(I)
_cod_data_source_file dn2212.cif
_cod_data_source_block I
_cod_depositor_comments
;

2017-05-22
Z value and formula fixed to values more according to usual
chemical conventions.                 miguel
;
_cod_original_formula_sum 'C12 H12 Br2 Cl4 N2 Na2 O7 S2'
_cod_original_formula_weight 707.96
_cod_original_formula_moiety 'C12 H6 Br2 Cl4 N2 Na2 O4 S2, 3H2 O'
_cod_original_formula_units_Z 4
_cod_original_sg_symbol_H-M C2/c
_cod_database_code 2214618
_cod_database_fobs_code 2214618

loop_
_symmetry_equiv_pos_as_xyz
'x, y, z'
'-x, y, -z+1/2'
'x+1/2, y+1/2, z'
'-x+1/2, y+1/2, -z+1/2'
'-x, -y, -z'
'x, -y, z-1/2'
'-x+1/2, -y+1/2, -z'
'x+1/2, -y+1/2, z-1/2'

loop_
_atom_site_type_symbol
_atom_site_label
_atom_site_fract_x
_atom_site_fract_y
_atom_site_fract_z
_atom_site_U_iso_or_equiv
_atom_site_adp_type
_atom_site_calc_flag
_atom_site_refinement_flags
_atom_site_occupancy
C C1 0.3275(6) 0.1809(9) 0.1192(2) 0.0183(12) Uani d . 1
C C2 0.4084(7) 0.1212(10) 0.0912(2) 0.0219(13) Uani d . 1
C C3 0.3665(8) 0.0504(11) 0.0492(2) 0.0319(17) Uani d . 1
H H3 0.4213 0.0098 0.031 0.038 Uiso calc R 1
C C4 0.2426(8) 0.0402(11) 0.0345(3) 0.0354(18) Uani d . 1
C C5 0.1588(7) 0.0946(12) 0.0613(3) 0.0354(18) Uani d . 1
H H5 0.0755 0.0843 0.0514 0.042 Uiso calc R 1
C C6 0.2028(6) 0.1643(11) 0.1032(3) 0.0279(16) Uani d . 1
H H6 0.1475 0.2018 0.1215 0.033 Uiso calc R 1
N N1 0.4651(5) 0.4579(8) 0.17108(18) 0.0203(11) Uani d . 1
O O1 0.4400(5) 0.1331(7) 0.20070(16) 0.0254(10) Uani d . 1
O O2 0.2573(5) 0.3374(8) 0.18720(17) 0.0292(12) Uani d . 1
O O3W 0.5 -0.2706(11) 0.25 0.0289(15) Uani d SD 1
H H31 0.529(8) -0.332(12) 0.275(2) 0.035 Uiso d D 1
O O4W 0.7099(5) 0.3237(9) 0.20865(19) 0.0318(12) Uani d D 1
H H41 0.745(8) 0.302(11) 0.187(2) 0.038 Uiso d D 1
H H42 0.647(5) 0.369(10) 0.196(3) 0.038 Uiso d D 1
S S1 0.37118(14) 0.2828(2) 0.17335(5) 0.0174(4) Uani d . 1
Na Na1 0.6445(3) -0.0014(4) 0.23596(10) 0.0287(6) Uani d D 1
Cl Cl1 0.56406(16) 0.1333(3) 0.10764(7) 0.0358(5) Uani d . 1
Cl Cl2 0.1903(3) -0.0354(3) -0.01953(7) 0.0553(7) Uani d . 1
Br Br1 0.39296(7) 0.65862(11) 0.13323(2) 0.0301(3) Uani d . 1

loop_
_atom_site_aniso_label
_atom_site_aniso_U_11
_atom_site_aniso_U_22
_atom_site_aniso_U_33
_atom_site_aniso_U_12
_atom_site_aniso_U_13
_atom_site_aniso_U_23
C1 0.019(3) 0.018(3) 0.018(3) -0.003(2) 0.001(2) 0.000(2)
C2 0.033(4) 0.019(3) 0.014(3) 0.003(3) 0.006(3) 0.000(2)
C3 0.055(5) 0.018(3) 0.024(4) 0.006(3) 0.010(3) -0.008(3)
C4 0.051(5) 0.016(3) 0.033(4) -0.004(3) -0.010(4) -0.003(3)
C5 0.029(4) 0.033(4) 0.038(4) -0.005(3) -0.012(3) -0.003(3)
C6 0.020(3) 0.031(4) 0.032(4) -0.004(3) -0.001(3) 0.001(3)
N1 0.019(3) 0.019(3) 0.022(3) 0.000(2) 0.003(2) 0.003(2)
O1 0.029(2) 0.024(2) 0.023(2) 0.002(2) 0.001(2) 0.0059(19)
O2 0.023(2) 0.041(3) 0.027(3) 0.007(2) 0.014(2) -0.005(2)
O3W 0.041(4) 0.025(4) 0.018(3) 0 -0.003(3) 0
O4W 0.022(3) 0.038(3) 0.036(3) 0.002(2) 0.005(2) 0.000(2)
S1 0.0200(7) 0.0177(7) 0.0153(7) 0.0002(6) 0.0051(6) 0.0010(6)
Na1 0.0290(14) 0.0299(15) 0.0292(15) 0.0037(12) 0.0107(12) -0.0006(12)
Cl1 0.0228(8) 0.0442(11) 0.0429(11) 0.0029(7) 0.0124(7) -0.0097(9)
Cl2 0.0911(19) 0.0350(11) 0.0295(10) 0.0023(12) -0.0216(11) -0.0077(8)
Br1 0.0347(5) 0.0246(4) 0.0323(4) 0.0024(3) 0.0090(3) 0.0059(3)

loop_
_atom_type_symbol
_atom_type_description
_atom_type_scat_dispersion_real
_atom_type_scat_dispersion_imag
_atom_type_scat_source
C C 0.0033 0.0016 'International Tables Vol C Tables 4.2.6.8 and 6.1.1.4'
H H 0 0 'International Tables Vol C Tables 4.2.6.8 and 6.1.1.4'
N N 0.0061 0.0033 'International Tables Vol C Tables 4.2.6.8 and 6.1.1.4'
O O 0.0106 0.006 'International Tables Vol C Tables 4.2.6.8 and 6.1.1.4'
S S 0.1246 0.1234 'International Tables Vol C Tables 4.2.6.8 and 6.1.1.4'
Na Na 0.0362 0.0249 'International Tables Vol C Tables 4.2.6.8 and 6.1.1.4'
Cl Cl 0.1484 0.1585 'International Tables Vol C Tables 4.2.6.8 and 6.1.1.4'
Br Br -0.2901 2.4595 'International Tables Vol C Tables 4.2.6.8 and 6.1.1.4'

loop_
_geom_angle_atom_site_label_1
_geom_angle_atom_site_label_2
_geom_angle_atom_site_label_3
_geom_angle_site_symmetry_1
_geom_angle_site_symmetry_3
_geom_angle
C2 C1 C6 . . 117.4(6)
C2 C1 S1 . . 124.9(5)
C6 C1 S1 . . 117.7(5)
C3 C2 C1 . . 121.1(7)
C3 C2 Cl1 . . 117.6(6)
C1 C2 Cl1 . . 121.4(5)
C2 C3 C4 . . 119.5(7)
C2 C3 H3 . . 120.2
C4 C3 H3 . . 120.2
C3 C4 C5 . . 121.5(7)
C3 C4 Cl2 . . 119.4(7)
C5 C4 Cl2 . . 119.1(6)
C6 C5 C4 . . 117.9(7)
C6 C5 H5 . . 121.1
C4 C5 H5 . . 121.1
C5 C6 C1 . . 122.6(7)
C5 C6 H6 . . 118.7
C1 C6 H6 . . 118.7
S1 N1 Br1 . . 110.4(3)
S1 O1 Na1 . 2_655 118.7(3)
S1 O1 Na1 . . 148.6(3)
Na1 O1 Na1 2_655 . 87.74(18)
S1 O2 Na1 . 3_455 151.7(3)
Na1 O3W Na1 . 2_655 86.8(3)
Na1 O3W H31 . . 109(6)
Na1 O3W H31 2_655 . 111(6)
Na1 O4W Na1 4_655 . 112.9(2)
Na1 O4W H41 4_655 . 106(6)
Na1 O4W H41 . . 108(5)
Na1 O4W H42 4_655 . 125(6)
Na1 O4W H42 . . 103(5)
H41 O4W H42 . . 100(10)
O2 S1 O1 . . 114.6(3)
O2 S1 N1 . . 115.7(3)
O1 S1 N1 . . 104.9(3)
O2 S1 C1 . . 104.4(3)
O1 S1 C1 . . 107.7(3)
N1 S1 C1 . . 109.4(3)
O2 Na1 O4W 3_545 4_645 81.6(2)
O2 Na1 O1 3_545 2_655 167.5(2)
O4W Na1 O1 4_645 2_655 85.9(2)
O2 Na1 O4W 3_545 . 89.2(2)
O4W Na1 O4W 4_645 . 117.42(17)
O1 Na1 O4W 2_655 . 95.9(2)
O2 Na1 O3W 3_545 . 100.9(2)
O4W Na1 O3W 4_645 . 84.32(17)
O1 Na1 O3W 2_655 . 78.48(17)
O4W Na1 O3W . . 157.4(2)
O2 Na1 O1 3_545 . 115.4(2)
O4W Na1 O1 4_645 . 156.8(2)
O1 Na1 O1 2_655 . 76.8(2)
O4W Na1 O1 . . 80.15(19)
O3W Na1 O1 . . 77.22(17)
O2 Na1 Na1 3_545 2_655 139.86(18)
O4W Na1 Na1 4_645 2_655 111.49(17)
O1 Na1 Na1 2_655 2_655 46.95(13)
O4W Na1 Na1 . 2_655 114.39(14)
O3W Na1 Na1 . 2_655 46.58(13)
O1 Na1 Na1 . 2_655 45.31(13)
O2 Na1 Na1 3_545 4_655 99.78(18)
O4W Na1 Na1 4_645 4_655 87.84(18)
O1 Na1 Na1 2_655 4_655 78.90(14)
O4W Na1 Na1 . 4_655 33.14(13)
O3W Na1 Na1 . 4_655 156.51(15)
O1 Na1 Na1 . 4_655 103.59(13)
Na1 Na1 Na1 2_655 4_655 117.89(8)
O2 Na1 Na1 3_545 4_645 53.92(15)
O4W Na1 Na1 4_645 4_645 33.93(15)
O1 Na1 Na1 2_655 4_645 114.58(17)
O4W Na1 Na1 . 4_645 127.28(18)
O3W Na1 Na1 . 4_645 74.09(12)
O1 Na1 Na1 . 4_645 145.79(16)
Na1 Na1 Na1 2_655 4_645 117.89(8)
Na1 Na1 Na1 4_655 4_645 110.17(13)

loop_
_geom_bond_atom_site_label_1
_geom_bond_atom_site_label_2
_geom_bond_site_symmetry_2
_geom_bond_distance
C1 C2 . 1.397(9)
C1 C6 . 1.399(9)
C1 S1 . 1.788(7)
C2 C3 . 1.380(10)
C2 Cl1 . 1.726(7)
C3 C4 . 1.381(12)
C3 H3 . 0.93
C4 C5 . 1.386(13)
C4 Cl2 . 1.739(8)
C5 C6 . 1.378(11)
C5 H5 . 0.93
C6 H6 . 0.93
N1 S1 . 1.590(6)
N1 Br1 . 1.881(5)
O1 S1 . 1.453(5)
O1 Na1 2_655 2.458(6)
O1 Na1 . 2.526(6)
O2 S1 . 1.445(5)
O2 Na1 3_455 2.363(5)
O3W Na1 . 2.513(6)
O3W Na1 2_655 2.513(6)
O3W H31 . 0.88(5)
O4W Na1 4_655 2.454(6)
O4W Na1 . 2.505(7)
O4W H41 . 0.82(5)
O4W H42 . 0.80(5)
Na1 O2 3_545 2.363(5)
Na1 O4W 4_645 2.454(6)
Na1 O1 2_655 2.458(6)
Na1 Na1 2_655 3.455(5)
Na1 Na1 4_655 4.134(3)
Na1 Na1 4_645 4.134(3)

loop_
_geom_hbond_atom_site_label_D
_geom_hbond_atom_site_label_H
_geom_hbond_atom_site_label_A
_geom_hbond_site_symmetry_A
_geom_hbond_distance_DH
_geom_hbond_distance_HA
_geom_hbond_distance_DA
_geom_hbond_angle_DHA
O4W H42 N1 . 0.80(5) 2.13(5) 2.925(8) 169(8)
O3W H31 N1 2_645 0.88(5) 2.18(6) 3.010(7) 158(8)
O3W H31 Br1 2_645 0.88(5) 2.81(6) 3.6109(13) 152(8)
O4W H41 Br1 3_545 0.82(5) 2.69(5) 3.493(6) 165(8)

loop_
_geom_torsion_atom_site_label_1
_geom_torsion_atom_site_label_2
_geom_torsion_atom_site_label_3
_geom_torsion_atom_site_label_4
_geom_torsion_site_symmetry_1
_geom_torsion_site_symmetry_4
_geom_torsion
C6 C1 C2 C3 . . 0.5(10)
S1 C1 C2 C3 . . -177.7(5)
C6 C1 C2 Cl1 . . -179.5(5)
S1 C1 C2 Cl1 . . 2.3(9)
C1 C2 C3 C4 . . 0.7(11)
Cl1 C2 C3 C4 . . -179.3(6)
C2 C3 C4 C5 . . -1.8(12)
C2 C3 C4 Cl2 . . 176.3(5)
C3 C4 C5 C6 . . 1.6(12)
Cl2 C4 C5 C6 . . -176.5(6)
C4 C5 C6 C1 . . -0.3(12)
C2 C1 C6 C5 . . -0.7(11)
S1 C1 C6 C5 . . 177.6(6)
Na1 O2 S1 O1 3_455 . 73.5(8)
Na1 O2 S1 N1 3_455 . -48.8(8)
Na1 O2 S1 C1 3_455 . -169.0(7)
Na1 O1 S1 O2 2_655 . 0.2(4)
Na1 O1 S1 O2 . . -143.9(6)
Na1 O1 S1 N1 2_655 . 128.2(3)
Na1 O1 S1 N1 . . -16.0(7)
Na1 O1 S1 C1 2_655 . -115.4(3)
Na1 O1 S1 C1 . . 100.5(6)
Br1 N1 S1 O2 . . -56.7(4)
Br1 N1 S1 O1 . . 176.0(3)
Br1 N1 S1 C1 . . 60.8(4)
C2 C1 S1 O2 . . 174.8(6)
C6 C1 S1 O2 . . -3.4(6)
C2 C1 S1 O1 . . -63.0(6)
C6 C1 S1 O1 . . 118.8(6)
C2 C1 S1 N1 . . 50.5(7)
C6 C1 S1 N1 . . -127.7(5)
Na1 O4W Na1 O2 4_655 3_545 -109.4(3)
Na1 O4W Na1 O4W 4_655 4_645 -29.3(3)
Na1 O4W Na1 O1 4_655 2_655 59.1(2)
Na1 O4W Na1 O3W 4_655 . 133.3(4)
Na1 O4W Na1 O1 4_655 . 134.6(3)
Na1 O4W Na1 Na1 4_655 2_655 104.2(2)
Na1 O4W Na1 Na1 4_655 4_645 -68.1(3)
Na1 O3W Na1 O2 2_655 3_545 -152.8(2)
Na1 O3W Na1 O4W 2_655 4_645 126.95(18)
Na1 O3W Na1 O1 2_655 2_655 39.98(13)
Na1 O3W Na1 O4W 2_655 . -37.6(5)
Na1 O3W Na1 O1 2_655 . -38.90(13)
Na1 O3W Na1 Na1 2_655 4_655 55.8(3)
Na1 O3W Na1 Na1 2_655 4_645 159.94(14)
S1 O1 Na1 O2 . 3_545 -74.9(6)
Na1 O1 Na1 O2 2_655 3_545 136.06(18)
S1 O1 Na1 O4W . 4_645 150.9(6)
Na1 O1 Na1 O4W 2_655 4_645 1.8(6)
S1 O1 Na1 O1 . 2_655 108.0(5)
Na1 O1 Na1 O1 2_655 2_655 -41.1(2)
S1 O1 Na1 O4W . . 9.5(6)
Na1 O1 Na1 O4W 2_655 . -139.6(2)
S1 O1 Na1 O3W . . -171.0(6)
Na1 O1 Na1 O3W 2_655 . 39.91(15)
S1 O1 Na1 Na1 . 2_655 149.1(7)
S1 O1 Na1 Na1 . 4_655 33.1(6)
Na1 O1 Na1 Na1 2_655 4_655 -115.97(17)
S1 O1 Na1 Na1 . 4_645 -137.5(5)
Na1 O1 Na1 Na1 2_655 4_645 73.5(3)
